data_7706820
loop_
_publ_author_name
'Opa\<cak, Sa\<sa'
'Babi\'c, Darko'
'Peri\'c, Berislav'
'Marini\'c, \<Zeljko'
'Smre\<cki, Vilko'
'Pem, Barbara'
'Vinkovi\'c Vr\<cek, Ivana'
'Kirin, Sre\'cko I'

_publ_section_title
;
 A ferrocene-based pseudopeptide chiroptical switch.
;
_journal_issue 13
_journal_name_full 'Dalton transactions (Cambridge, England : 2003)'
_journal_page_first 4504
_journal_page_last 4511
_journal_paper_doi 10.1039/d1dt00508a
_journal_volume 50
_journal_year 2021
_chemical_absolute_configuration rm
_chemical_formula_moiety 'C38 H42 Fe N4 O4'
_chemical_formula_sum 'C38 H42 Fe N4 O4'
_chemical_formula_weight 674.61
_space_group_crystal_system monoclinic
_space_group_IT_number 5
_space_group_name_Hall 'C 2y'
_space_group_name_H-M_alt 'C 1 2 1'
_atom_sites_solution_hydrogens geom
_atom_sites_solution_primary direct
_atom_sites_solution_secondary difmap
_audit_creation_method SHELXL-2018/3
_audit_update_record
;
2020-11-26 deposited with the CCDC.	2021-03-08 downloaded from the CCDC.
;
_cell_angle_alpha 90
_cell_angle_beta 97.506(7)
_cell_angle_gamma 90
_cell_formula_units_Z 8
_cell_length_a 27.846(2)
_cell_length_b 11.1554(6)
_cell_length_c 23.762(2)
_cell_measurement_reflns_used 1612
_cell_measurement_temperature 114(12)
_cell_measurement_theta_max 36.5120
_cell_measurement_theta_min 3.2050
_cell_volume 7318.0(9)
_computing_cell_refinement 'CrysAlisPro 1.171.39.46 (Rigaku OD, 2018)'
_computing_data_collection 'CrysAlisPro 1.171.39.46 (Rigaku OD, 2018)'
_computing_data_reduction 'CrysAlisPro 1.171.39.46 (Rigaku OD, 2018)'
_computing_structure_refinement 'SHELXL-2018/3 (Sheldrick, 2018)'
_computing_structure_solution 'SHELXT (Sheldrick, 2015)'
_diffrn_ambient_temperature 114(12)
_diffrn_detector_area_resol_mean 10.4323
_diffrn_measured_fraction_theta_full 0.988
_diffrn_measured_fraction_theta_max 0.988
_diffrn_measurement_device_type 'Nova (Cu) X-ray Source'
_diffrn_measurement_method '\w scans'
_diffrn_radiation_type CuK\a
_diffrn_radiation_wavelength 1.54184
_diffrn_reflns_av_R_equivalents 0.0944
_diffrn_reflns_av_unetI/netI 0.1436
_diffrn_reflns_Laue_measured_fraction_full 0.988
_diffrn_reflns_Laue_measured_fraction_max 0.988
_diffrn_reflns_limit_h_max 28
_diffrn_reflns_limit_h_min -28
_diffrn_reflns_limit_k_max 11
_diffrn_reflns_limit_k_min -7
_diffrn_reflns_limit_l_max 23
_diffrn_reflns_limit_l_min -23
_diffrn_reflns_number 15097
_diffrn_reflns_point_group_measured_fraction_full 0.752
_diffrn_reflns_point_group_measured_fraction_max 0.752
_diffrn_reflns_theta_full 51.431
_diffrn_reflns_theta_max 51.431
_diffrn_reflns_theta_min 3.202
_diffrn_source 'micro-focus sealed X-ray tube'
_exptl_absorpt_coefficient_mu 3.646
_exptl_absorpt_correction_T_max 1.00000
_exptl_absorpt_correction_T_min 0.49735
_exptl_absorpt_correction_type multi-scan
_exptl_absorpt_process_details
;
CrysAlisPro 1.171.39.46 (Rigaku Oxford Diffraction, 2018)
Empirical absorption correction using spherical harmonics,
 implemented in SCALE3 ABSPACK scaling algorithm.
;
_exptl_crystal_colour 'light yellow'
_exptl_crystal_density_diffrn 1.225
_exptl_crystal_description prism
_exptl_crystal_F_000 2848
_exptl_crystal_size_max 0.18
_exptl_crystal_size_mid 0.12
_exptl_crystal_size_min 0.08
_refine_diff_density_max 0.242
_refine_diff_density_min -0.205
_refine_diff_density_rms 0.048
_refine_ls_abs_structure_details
;
 Flack x determined using 629 quotients [(I+)-(I-)]/[(I+)+(I-)]
 (Parsons, Flack and Wagner, Acta Cryst. B69 (2013) 249-259).
;
_refine_ls_abs_structure_Flack -0.006(9)
_refine_ls_extinction_method none
_refine_ls_goodness_of_fit_ref 0.994
_refine_ls_hydrogen_treatment constr
_refine_ls_matrix_type full
_refine_ls_number_parameters 836
_refine_ls_number_reflns 6005
_refine_ls_number_restraints 282
_refine_ls_restrained_S_all 0.975
_refine_ls_R_factor_all 0.1421
_refine_ls_R_factor_gt 0.0698
_refine_ls_shift/su_max 0.005
_refine_ls_shift/su_mean 0.000
_refine_ls_structure_factor_coef Fsqd
_refine_ls_weighting_details 'w=1/[\s^2^(Fo^2^)+(0.0528P)^2^] where P=(Fo^2^+2Fc^2^)/3'
_refine_ls_weighting_scheme calc
_refine_ls_wR_factor_gt 0.1259
_refine_ls_wR_factor_ref 0.1562
_reflns_Friedel_coverage 0.426
_reflns_Friedel_fraction_full 0.481
_reflns_Friedel_fraction_max 0.481
_reflns_number_gt 3333
_reflns_number_total 6005
_reflns_threshold_expression 'I > 2\s(I)'
_cod_data_source_file d1dt00508a3.cif
_cod_data_source_block 2b_s
_cod_depositor_comments 'Adding full bibliography for 7706817--7706820.cif.'
_cod_original_sg_symbol_H-M 'C 2'
_cod_database_code 7706820
_shelx_shelxl_version_number 2018/3
_shelx_space_group_comment
;
The symmetry employed for this shelxl refinement is uniquely defined
by the following loop, which should always be used as a source of
symmetry information in preference to the above space-group names.
They are only intended as comments.
;

loop_
_space_group_symop_operation_xyz
'x, y, z'
'-x, y, -z'
'x+1/2, y+1/2, z'
'-x+1/2, y+1/2, -z'

loop_
_atom_site_label
_atom_site_type_symbol
_atom_site_fract_x
_atom_site_fract_y
_atom_site_fract_z
_atom_site_U_iso_or_equiv
_atom_site_adp_type
_atom_site_occupancy
_atom_site_site_symmetry_order
_atom_site_calc_flag
_atom_site_refinement_flags_posn
_atom_site_refinement_flags_adp
_atom_site_refinement_flags_occupancy
_atom_site_disorder_assembly
_atom_site_disorder_group
Fe1 Fe 0.500000 0.7502(2) 0.000000 0.0596(10) Uani 1 2 d S TU P . .
C11 C 0.4262(5) 0.7332(11) -0.0169(6) 0.063(4) Uani 1 1 d . U . . .
H11 H 0.404177 0.720049 0.008699 0.076 Uiso 1 1 calc R U . . .
C21 C 0.4416(6) 0.8446(12) -0.0354(7) 0.070(5) Uani 1 1 d . U . . .
H21 H 0.431666 0.918015 -0.022375 0.084 Uiso 1 1 calc R U . . .
C31 C 0.4737(6) 0.8317(13) -0.0757(7) 0.078(5) Uani 1 1 d . U . . .
H31 H 0.488539 0.891789 -0.094471 0.094 Uiso 1 1 calc R U . . .
C41 C 0.4784(6) 0.7049(13) -0.0814(6) 0.070(4) Uani 1 1 d . U . . .
H41 H 0.497204 0.667323 -0.105788 0.084 Uiso 1 1 calc R U . . .
C51 C 0.4507(6) 0.6450(12) -0.0449(6) 0.062(4) Uani 1 1 d . U . . .
C61 C 0.4480(6) 0.5129(13) -0.0409(7) 0.062(4) Uani 1 1 d . U . . .
O11 O 0.4714(3) 0.4430(7) -0.0684(4) 0.063(3) Uani 1 1 d . U . . .
N11 N 0.4201(4) 0.4691(9) -0.0028(5) 0.061(3) Uani 1 1 d . U . . .
H11N H 0.403250 0.517720 0.014730 0.073 Uiso 1 1 calc R U . . .
C71 C 0.4183(5) 0.3412(10) 0.0089(6) 0.050(3) Uani 1 1 d . U . . .
H71 H 0.450274 0.307732 0.004986 0.060 Uiso 1 1 calc R U . . .
C81 C 0.3814(4) 0.2767(10) -0.0334(6) 0.056(4) Uani 1 1 d . U . . .
H81B H 0.349262 0.307438 -0.030143 0.068 Uiso 1 1 calc R U . . .
H81A H 0.388325 0.292473 -0.071631 0.068 Uiso 1 1 calc R U . . .
C91 C 0.3823(5) 0.1432(11) -0.0230(6) 0.066(4) Uani 1 1 d . U . . .
H91B H 0.413433 0.111083 -0.029512 0.080 Uiso 1 1 calc R U . . .
H91A H 0.357454 0.104843 -0.049390 0.080 Uiso 1 1 calc R U . . .
C101 C 0.3735(5) 0.1154(11) 0.0377(6) 0.068(4) Uani 1 1 d . U . . .
H10B H 0.340867 0.139369 0.042897 0.081 Uiso 1 1 calc R U . . .
H10A H 0.376294 0.029670 0.044253 0.081 Uiso 1 1 calc R U . . .
C111 C 0.4097(5) 0.1808(11) 0.0807(6) 0.067(4) Uani 1 1 d . U . . .
H11A H 0.402211 0.165508 0.118800 0.081 Uiso 1 1 calc R U . . .
H11B H 0.442140 0.151093 0.078291 0.081 Uiso 1 1 calc R U . . .
C121 C 0.4078(5) 0.3144(11) 0.0690(6) 0.055(4) Uani 1 1 d . U . . .
H121 H 0.374467 0.340449 0.071341 0.067 Uiso 1 1 calc R U . . .
N21 N 0.4396(4) 0.3850(9) 0.1109(5) 0.055(3) Uani 1 1 d . U . . .
H21N H 0.468142 0.405151 0.104379 0.067 Uiso 1 1 calc R U . . .
C131 C 0.4239(7) 0.4164(14) 0.1578(7) 0.066(4) Uani 1 1 d . U . . .
O21 O 0.3840(4) 0.3875(8) 0.1729(4) 0.070(3) Uani 1 1 d . U . . .
C141 C 0.4560(7) 0.4955(15) 0.1973(6) 0.072(5) Uani 1 1 d . U . . .
C151 C 0.4367(6) 0.5703(14) 0.2337(6) 0.077(5) Uani 1 1 d . U . . .
H151 H 0.403513 0.566215 0.235020 0.092 Uiso 1 1 calc R U . . .
C161 C 0.4631(7) 0.6512(14) 0.2685(7) 0.091(6) Uani 1 1 d . U . . .
H161 H 0.447937 0.702510 0.291529 0.109 Uiso 1 1 calc R U . . .
C171 C 0.5124(7) 0.6550(17) 0.2687(7) 0.099(7) Uani 1 1 d . U . . .
H171 H 0.530907 0.708301 0.292595 0.118 Uiso 1 1 calc R U . . .
C181 C 0.5345(7) 0.5816(18) 0.2343(7) 0.112(7) Uani 1 1 d . U . . .
H181 H 0.567906 0.583716 0.234783 0.134 Uiso 1 1 calc R U . . .
C191 C 0.5056(7) 0.5010(15) 0.1973(6) 0.087(5) Uani 1 1 d . U . . .
H191 H 0.520288 0.451792 0.172976 0.104 Uiso 1 1 calc R U . . .
C12 C 0.3407(7) 0.3584(15) 0.2906(8) 0.112(5) Uani 1 1 d . U . . .
H12 H 0.361318 0.363429 0.262894 0.134 Uiso 1 1 calc R U . . .
C22 C 0.3532(8) 0.3566(17) 0.3516(9) 0.126(6) Uani 1 1 d . U . . .
H22 H 0.384683 0.362955 0.370012 0.152 Uiso 1 1 calc R U . . .
C32 C 0.3118(7) 0.3441(17) 0.3798(9) 0.125(6) Uani 1 1 d . U . . .
H32 H 0.311193 0.339722 0.418741 0.150 Uiso 1 1 calc R U . . .
C42 C 0.2708(7) 0.3395(15) 0.3362(8) 0.108(5) Uani 1 1 d . U . . .
H42 H 0.238590 0.330881 0.341914 0.130 Uiso 1 1 calc R U . . .
C52 C 0.2883(7) 0.3505(15) 0.2827(9) 0.093(4) Uani 1 1 d . U . . .
C62 C 0.2574(7) 0.3607(13) 0.2284(9) 0.080(5) Uani 1 1 d . U . . .
O12 O 0.2114(4) 0.3534(8) 0.2258(5) 0.083(3) Uani 1 1 d . U . . .
N12 N 0.2780(5) 0.3754(10) 0.1800(6) 0.072(3) Uani 1 1 d . U . . .
H12N H 0.309015 0.370536 0.181841 0.086 Uiso 1 1 calc R U . . .
C72 C 0.2497(5) 0.3991(12) 0.1254(7) 0.061(4) Uani 1 1 d . U . . .
H72 H 0.221015 0.445073 0.132273 0.073 Uiso 1 1 calc R U . . .
C82 C 0.2320(5) 0.2806(13) 0.0953(7) 0.085(5) Uani 1 1 d . U . . .
H82D H 0.259587 0.230930 0.089606 0.102 Uiso 1 1 calc R U . . .
H82C H 0.211925 0.236400 0.118519 0.102 Uiso 1 1 calc R U . . .
C92 C 0.2027(6) 0.3122(14) 0.0376(7) 0.084(5) Uani 1 1 d . U . . .
H92C H 0.192032 0.238718 0.017976 0.101 Uiso 1 1 calc R U . . .
H92D H 0.174080 0.357085 0.044079 0.101 Uiso 1 1 calc R U . . .
C102 C 0.2320(6) 0.3858(15) 0.0002(7) 0.089(5) Uani 1 1 d . U . . .
H10D H 0.259278 0.339027 -0.009148 0.107 Uiso 1 1 calc R U . . .
H10C H 0.211959 0.406763 -0.034901 0.107 Uiso 1 1 calc R U . . .
C112 C 0.2499(5) 0.4967(14) 0.0309(6) 0.072(4) Uani 1 1 d . U . . .
H11D H 0.222301 0.547253 0.035552 0.086 Uiso 1 1 calc R U . . .
H11C H 0.270209 0.540301 0.007764 0.086 Uiso 1 1 calc R U . . .
C122 C 0.2782(5) 0.4744(12) 0.0884(6) 0.061(4) Uani 1 1 d . U . . .
H122 H 0.307165 0.428712 0.082448 0.073 Uiso 1 1 calc R U . . .
N22 N 0.2944(4) 0.5854(9) 0.1171(5) 0.063(3) Uani 1 1 d . U . . .
H22N H 0.277837 0.614185 0.142012 0.075 Uiso 1 1 calc R U . . .
C132 C 0.3343(6) 0.6450(14) 0.1061(7) 0.068(5) Uani 1 1 d . U . . .
O22 O 0.3604(4) 0.6054(9) 0.0706(5) 0.075(3) Uani 1 1 d . U . . .
C142 C 0.3474(7) 0.7616(15) 0.1360(6) 0.071(5) Uani 1 1 d . U . . .
C152 C 0.3942(6) 0.7961(14) 0.1417(6) 0.079(5) Uani 1 1 d . U . . .
H152 H 0.417061 0.749308 0.126618 0.094 Uiso 1 1 calc R U . . .
C162 C 0.4079(9) 0.9007(19) 0.1698(8) 0.118(7) Uani 1 1 d . U . . .
H162 H 0.440042 0.925337 0.172521 0.142 Uiso 1 1 calc R U . . .
C172 C 0.3757(10) 0.969(2) 0.1938(8) 0.138(10) Uani 1 1 d . U . . .
H172 H 0.386016 1.036232 0.215126 0.165 Uiso 1 1 calc R U . . .
C182 C 0.3272(8) 0.9371(16) 0.1861(8) 0.125(8) Uani 1 1 d . U . . .
H182 H 0.304195 0.986729 0.199221 0.150 Uiso 1 1 calc R U . . .
C192 C 0.3129(7) 0.8286(14) 0.1583(7) 0.086(5) Uani 1 1 d . U . . .
H192 H 0.280937 0.802845 0.155046 0.103 Uiso 1 1 calc R U . . .
Fe2 Fe 0.30817(10) 0.4969(3) 0.33078(12) 0.1041(11) Uani 1 1 d . U . . .
C13 C 0.2687(7) 0.6325(16) 0.3593(7) 0.098(4) Uani 1 1 d . U . . .
H13 H 0.241201 0.624368 0.377436 0.118 Uiso 1 1 calc R U . . .
C23 C 0.3163(7) 0.6386(17) 0.3874(8) 0.115(5) Uani 1 1 d . U . . .
H23 H 0.326188 0.633592 0.426230 0.138 Uiso 1 1 calc R U . . .
C33 C 0.3463(7) 0.6539(17) 0.3435(8) 0.116(5) Uani 1 1 d . U . . .
H33 H 0.379801 0.661729 0.348835 0.139 Uiso 1 1 calc R U . . .
C43 C 0.3162(6) 0.6554(14) 0.2901(8) 0.095(5) Uani 1 1 d . U . . .
H43 H 0.326865 0.664740 0.254931 0.114 Uiso 1 1 calc R U . . .
C53 C 0.2680(6) 0.6405(14) 0.2993(7) 0.076(4) Uani 1 1 d . U . . .
C63 C 0.2280(6) 0.6334(13) 0.2528(7) 0.066(4) Uani 1 1 d . U . . .
O13 O 0.2325(3) 0.6403(9) 0.2025(4) 0.071(3) Uani 1 1 d . U . . .
N13 N 0.1827(5) 0.6216(10) 0.2705(5) 0.069(3) Uani 1 1 d . U . . .
H13N H 0.179307 0.629445 0.305743 0.082 Uiso 1 1 calc R U . . .
C73 C 0.1405(5) 0.5956(11) 0.2282(6) 0.054(4) Uani 1 1 d . U . . .
H73 H 0.150921 0.548739 0.197124 0.064 Uiso 1 1 calc R U . . .
C83 C 0.1157(5) 0.7087(10) 0.2047(6) 0.056(4) Uani 1 1 d . U . . .
H83E H 0.137951 0.754521 0.184891 0.067 Uiso 1 1 calc R U . . .
H83F H 0.107287 0.757409 0.235760 0.067 Uiso 1 1 calc R U . . .
C93 C 0.0699(5) 0.6815(11) 0.1638(6) 0.063(4) Uani 1 1 d . U . . .
H93E H 0.054765 0.756067 0.150003 0.076 Uiso 1 1 calc R U . . .
H93F H 0.078450 0.637185 0.131432 0.076 Uiso 1 1 calc R U . . .
C103 C 0.0346(5) 0.6094(11) 0.1926(6) 0.064(4) Uani 1 1 d . U . . .
H10E H 0.006211 0.591647 0.165730 0.077 Uiso 1 1 calc R U . . .
H10F H 0.024293 0.655850 0.223428 0.077 Uiso 1 1 calc R U . . .
C113 C 0.0579(5) 0.4921(12) 0.2161(5) 0.055(4) Uani 1 1 d . U . . .
H11F H 0.066085 0.442610 0.185155 0.066 Uiso 1 1 calc R U . . .
H11E H 0.035266 0.447957 0.236039 0.066 Uiso 1 1 calc R U . . .
C123 C 0.1045(5) 0.5221(12) 0.2575(5) 0.054(4) Uani 1 1 d . U . . .
H123 H 0.095107 0.569658 0.288966 0.065 Uiso 1 1 calc R U . . .
N23 N 0.1269(4) 0.4125(9) 0.2807(5) 0.060(3) Uani 1 1 d . U . . .
H23N H 0.150782 0.383211 0.265512 0.072 Uiso 1 1 calc R U . . .
O23 O 0.0770(5) 0.3915(9) 0.3472(5) 0.092(4) Uani 1 1 d . U . . .
C133 C 0.1118(7) 0.3538(16) 0.3255(8) 0.077(5) Uani 1 1 d . U . . .
C143 C 0.1356(7) 0.236(2) 0.3418(9) 0.108(6) Uani 1 1 d . U . . .
C153 C 0.1310(8) 0.195(2) 0.3967(9) 0.158(8) Uani 1 1 d . U . . .
H153 H 0.113380 0.238784 0.420161 0.189 Uiso 1 1 calc R U . . .
C163 C 0.1533(10) 0.086(4) 0.4158(14) 0.241(15) Uani 1 1 d . U . . .
H163 H 0.155162 0.062420 0.453585 0.289 Uiso 1 1 calc R U . . .
C173 C 0.1719(13) 0.017(4) 0.3766(19) 0.29(2) Uani 1 1 d . U . . .
H173 H 0.182205 -0.060271 0.387468 0.351 Uiso 1 1 calc R U . . .
C183 C 0.1764(8) 0.053(2) 0.3218(15) 0.243(15) Uani 1 1 d . U . . .
H183 H 0.191216 0.004475 0.297231 0.292 Uiso 1 1 calc R U . . .
C193 C 0.1577(7) 0.1658(18) 0.3053(11) 0.145(8) Uani 1 1 d . U . . .
H193 H 0.160383 0.193879 0.268930 0.174 Uiso 1 1 calc R U . . .
Fe3 Fe 0.000000 0.2435(3) 0.500000 0.0716(11) Uani 1 2 d S TU P . .
C14 C -0.0051(6) 0.2597(13) 0.4140(6) 0.077(4) Uani 1 1 d . U . . .
H14 H 0.020059 0.275342 0.392991 0.093 Uiso 1 1 calc R U . . .
C24 C -0.0220(7) 0.1441(15) 0.4284(7) 0.094(6) Uani 1 1 d . U . . .
H24 H -0.009622 0.070747 0.418506 0.112 Uiso 1 1 calc R U . . .
C34 C -0.0608(7) 0.1615(14) 0.4601(7) 0.084(5) Uani 1 1 d . U . . .
H34 H -0.077758 0.100504 0.475423 0.101 Uiso 1 1 calc R U . . .
C44 C -0.0701(6) 0.2864(13) 0.4653(7) 0.084(5) Uani 1 1 d . U . . .
H44 H -0.094572 0.321574 0.482730 0.101 Uiso 1 1 calc R U . . .
C54 C -0.0340(6) 0.3464(14) 0.4380(6) 0.069(4) Uani 1 1 d . U . . .
C64 C -0.0287(7) 0.4802(14) 0.4352(7) 0.069(5) Uani 1 1 d . U . . .
O14 O -0.0553(4) 0.5476(9) 0.4590(4) 0.091(4) Uani 1 1 d . U . . .
N14 N 0.0049(4) 0.5238(9) 0.4058(5) 0.070(4) Uani 1 1 d . U . . .
H14N H 0.021357 0.475433 0.387598 0.084 Uiso 1 1 calc R U . . .
C74 C 0.0142(7) 0.6530(12) 0.4038(6) 0.078(4) Uani 1 1 d . U . . .
H74 H 0.006317 0.687920 0.439350 0.094 Uiso 1 1 calc R U . . .
C84 C -0.0172(7) 0.7126(11) 0.3561(6) 0.094(5) Uani 1 1 d . U . . .
H84G H -0.050928 0.695933 0.359268 0.112 Uiso 1 1 calc R U . . .
H84H H -0.010047 0.679762 0.320282 0.112 Uiso 1 1 calc R U . . .
C94 C -0.0092(8) 0.8484(14) 0.3563(9) 0.133(7) Uani 1 1 d . U . . .
H94G H -0.029214 0.884237 0.324163 0.160 Uiso 1 1 calc R U . . .
H94H H -0.018654 0.882582 0.390756 0.160 Uiso 1 1 calc R U . . .
C104 C 0.0432(9) 0.8754(16) 0.3530(9) 0.139(8) Uani 1 1 d . U . . .
H10G H 0.048304 0.961432 0.354755 0.167 Uiso 1 1 calc R U . . .
H10H H 0.051755 0.847172 0.316941 0.167 Uiso 1 1 calc R U . . .
C114 C 0.0762(8) 0.8149(13) 0.4018(8) 0.116(6) Uani 1 1 d . U . . .
H11G H 0.109907 0.830633 0.397974 0.139 Uiso 1 1 calc R U . . .
H11H H 0.069575 0.847170 0.437861 0.139 Uiso 1 1 calc R U . . .
C124 C 0.0668(8) 0.6792(14) 0.4000(8) 0.087(5) Uani 1 1 d . U . . .
H124 H 0.073666 0.650403 0.362862 0.104 Uiso 1 1 calc R U . . .
N24 N 0.1004(6) 0.6178(12) 0.4431(6) 0.091(4) Uani 1 1 d . U . . .
H24N H 0.091098 0.604438 0.475688 0.109 Uiso 1 1 calc R U . . .
C134 C 0.1461(9) 0.580(2) 0.4345(11) 0.117(7) Uani 1 1 d . U . . .
O24 O 0.1595(5) 0.6115(13) 0.3892(6) 0.125(5) Uani 1 1 d . U . . .
C144 C 0.1739(6) 0.5120(16) 0.4804(8) 0.158(9) Uani 1 1 d G U . . .
C154 C 0.2042(7) 0.423(2) 0.4642(7) 0.214(11) Uani 1 1 d G U . . .
H154 H 0.205620 0.408464 0.425944 0.257 Uiso 1 1 calc R U . . .
C164 C 0.2324(6) 0.3556(17) 0.5053(12) 0.306(19) Uani 1 1 d G U . . .
H164 H 0.252655 0.296007 0.494453 0.367 Uiso 1 1 calc R U . . .
C174 C 0.2302(7) 0.3773(19) 0.5625(10) 0.39(3) Uani 1 1 d G U . . .
H174 H 0.249090 0.332180 0.589963 0.466 Uiso 1 1 calc R U . . .
C184 C 0.1999(8) 0.466(2) 0.5787(6) 0.32(2) Uani 1 1 d G U . . .
H184 H 0.198490 0.480810 0.616965 0.387 Uiso 1 1 calc R U . . .
C194 C 0.1717(6) 0.5337(17) 0.5376(10) 0.226(11) Uani 1 1 d G U . . .
H194 H 0.151453 0.593269 0.548457 0.271 Uiso 1 1 calc R U . . .

loop_
_atom_site_aniso_label
_atom_site_aniso_U_11
_atom_site_aniso_U_22
_atom_site_aniso_U_33
_atom_site_aniso_U_23
_atom_site_aniso_U_13
_atom_site_aniso_U_12
Fe1 0.063(3) 0.0425(18) 0.071(2) 0.000 0.001(2) 0.000
C11 0.047(8) 0.041(8) 0.097(12) 0.009(8) -0.007(7) 0.008(7)
C21 0.067(12) 0.034(7) 0.104(14) 0.008(8) -0.010(9) 0.002(7)
C31 0.097(15) 0.057(8) 0.078(12) 0.017(9) -0.001(9) -0.011(9)
C41 0.076(13) 0.064(8) 0.065(9) 0.011(7) -0.006(8) 0.001(8)
C51 0.075(12) 0.034(6) 0.073(12) 0.005(7) -0.006(8) 0.009(6)
C61 0.072(13) 0.040(7) 0.068(12) -0.002(7) -0.013(8) 0.003(7)
O11 0.059(8) 0.050(6) 0.078(8) -0.008(5) -0.003(6) 0.007(5)
N11 0.055(9) 0.037(6) 0.089(10) -0.006(6) -0.001(7) 0.011(5)
C71 0.043(10) 0.034(6) 0.073(8) -0.016(6) 0.005(8) 0.008(6)
C81 0.038(9) 0.048(7) 0.080(9) -0.017(7) 0.000(8) 0.004(7)
C91 0.060(11) 0.035(7) 0.111(10) -0.029(8) 0.039(10) -0.008(7)
C101 0.051(11) 0.037(8) 0.120(12) -0.013(8) 0.030(9) -0.007(7)
C111 0.059(12) 0.033(7) 0.108(11) -0.002(7) 0.008(9) -0.002(7)
C121 0.055(11) 0.040(7) 0.071(8) -0.017(7) 0.005(8) 0.003(7)
N21 0.056(9) 0.041(7) 0.065(7) 0.010(6) -0.008(6) -0.011(6)
C131 0.079(12) 0.059(10) 0.059(11) 0.002(8) 0.005(9) -0.007(10)
O21 0.068(8) 0.063(7) 0.078(8) 0.011(6) 0.005(6) -0.006(6)
C141 0.094(11) 0.072(11) 0.046(10) 0.013(7) -0.003(9) -0.025(10)
C151 0.074(11) 0.090(13) 0.062(12) -0.002(8) -0.003(9) -0.035(9)
C161 0.121(14) 0.089(12) 0.065(12) -0.009(9) 0.021(12) -0.052(11)
C171 0.118(14) 0.129(15) 0.049(12) -0.007(9) 0.015(11) -0.087(14)
C181 0.093(13) 0.18(2) 0.061(14) -0.016(11) 0.008(10) -0.055(12)
C191 0.099(11) 0.093(12) 0.068(12) 0.004(9) 0.014(11) -0.033(11)
C12 0.069(10) 0.122(10) 0.138(13) 0.055(10) -0.012(9) 0.002(10)
C22 0.087(11) 0.149(10) 0.134(14) 0.078(12) -0.020(10) -0.019(9)
C32 0.088(15) 0.155(10) 0.125(11) 0.077(11) -0.019(10) -0.020(12)
C42 0.093(11) 0.113(8) 0.114(11) 0.056(11) -0.007(9) -0.033(9)
C52 0.066(10) 0.090(8) 0.117(9) 0.050(8) -0.005(8) -0.008(9)
C62 0.071(10) 0.055(10) 0.112(9) 0.033(10) 0.002(8) -0.004(10)
O12 0.060(7) 0.062(7) 0.126(10) 0.024(7) 0.005(7) -0.012(6)
N12 0.048(9) 0.058(8) 0.107(8) 0.013(8) -0.002(7) -0.009(7)
C72 0.021(9) 0.060(9) 0.099(9) -0.008(8) -0.001(7) -0.004(7)
C82 0.044(11) 0.072(10) 0.140(12) -0.026(9) 0.016(9) -0.016(8)
C92 0.046(12) 0.089(11) 0.118(13) -0.051(10) 0.010(9) -0.011(8)
C102 0.048(12) 0.115(13) 0.104(12) -0.045(9) 0.012(9) -0.005(9)
C112 0.039(10) 0.096(10) 0.079(9) -0.018(9) 0.001(8) -0.015(8)
C122 0.045(11) 0.056(9) 0.082(9) -0.007(7) 0.007(8) -0.004(7)
N22 0.045(8) 0.063(7) 0.076(9) -0.004(7) -0.010(7) -0.010(6)
C132 0.065(13) 0.054(10) 0.080(14) 0.018(8) -0.005(9) -0.017(8)
O22 0.064(8) 0.065(7) 0.095(9) 0.008(6) 0.008(6) -0.006(6)
C142 0.100(13) 0.065(10) 0.049(10) 0.017(8) 0.014(10) -0.036(9)
C152 0.094(11) 0.075(11) 0.062(12) 0.029(8) -0.007(10) -0.043(9)
C162 0.159(18) 0.121(17) 0.072(16) 0.006(12) 0.010(13) -0.089(13)
C172 0.21(2) 0.126(18) 0.077(16) -0.032(13) 0.037(18) -0.100(17)
C182 0.20(2) 0.094(13) 0.096(16) -0.024(11) 0.059(17) -0.062(13)
C192 0.127(14) 0.068(11) 0.071(13) 0.006(9) 0.040(11) -0.041(9)
Fe2 0.074(2) 0.127(2) 0.103(2) 0.049(2) -0.0209(18) -0.0354(18)
C13 0.086(11) 0.127(9) 0.074(9) 0.019(10) -0.021(8) -0.042(9)
C23 0.079(13) 0.157(10) 0.100(10) 0.024(9) -0.028(9) -0.062(11)
C33 0.078(11) 0.142(9) 0.117(14) 0.023(12) -0.022(9) -0.049(10)
C43 0.071(10) 0.103(8) 0.106(11) 0.028(9) -0.007(9) -0.042(10)
C53 0.069(8) 0.091(8) 0.064(8) 0.014(9) -0.006(8) -0.044(7)
C63 0.076(8) 0.055(10) 0.062(9) 0.018(9) -0.004(8) -0.025(9)
O13 0.074(8) 0.077(7) 0.060(6) 0.024(6) -0.002(6) -0.014(6)
N13 0.075(8) 0.077(8) 0.051(8) 0.003(7) -0.005(6) -0.026(7)
C73 0.068(9) 0.052(8) 0.039(9) 0.005(7) 0.000(7) -0.006(7)
C83 0.053(9) 0.056(9) 0.064(10) -0.002(7) 0.020(7) -0.004(7)
C93 0.069(11) 0.050(8) 0.066(11) 0.012(7) -0.004(7) -0.005(7)
C103 0.051(10) 0.065(9) 0.078(12) 0.012(8) 0.010(8) -0.002(7)
C113 0.058(9) 0.059(8) 0.049(9) 0.001(7) 0.015(7) -0.008(7)
C123 0.066(9) 0.050(8) 0.047(9) 0.001(7) 0.007(7) -0.003(7)
N23 0.064(9) 0.046(7) 0.068(9) 0.003(6) 0.003(6) -0.009(6)
O23 0.144(13) 0.059(7) 0.076(9) 0.010(6) 0.027(8) -0.040(7)
C133 0.073(15) 0.079(11) 0.068(14) 0.026(9) -0.026(9) -0.045(8)
C143 0.073(16) 0.101(14) 0.139(16) 0.063(11) -0.030(12) -0.040(9)
C153 0.097(17) 0.20(2) 0.146(15) 0.127(13) -0.080(12) -0.099(14)
C163 0.05(2) 0.31(4) 0.34(3) 0.26(3) -0.05(2) -0.06(2)
C173 0.08(3) 0.28(3) 0.52(5) 0.29(3) 0.06(3) 0.03(2)
C183 0.09(2) 0.157(19) 0.51(4) 0.21(2) 0.12(3) 0.061(16)
C193 0.061(16) 0.090(14) 0.29(2) 0.085(15) 0.040(17) -0.005(11)
Fe3 0.096(3) 0.0454(19) 0.065(2) 0.000 -0.020(2) 0.000
C14 0.113(13) 0.049(8) 0.061(8) -0.020(9) -0.022(8) -0.016(8)
C24 0.129(18) 0.062(8) 0.083(13) -0.018(9) -0.013(11) -0.024(9)
C34 0.109(15) 0.064(9) 0.069(13) 0.008(9) -0.032(9) -0.019(9)
C44 0.077(10) 0.068(9) 0.097(13) 0.027(9) -0.027(8) -0.006(7)
C54 0.090(14) 0.056(7) 0.053(11) -0.005(7) -0.024(8) -0.013(7)
C64 0.096(15) 0.057(7) 0.050(12) 0.001(7) -0.008(9) -0.005(8)
O14 0.123(11) 0.077(8) 0.076(8) 0.008(6) 0.023(7) 0.018(7)
N14 0.102(11) 0.034(6) 0.074(10) 0.000(6) 0.008(7) 0.011(6)
C74 0.155(12) 0.032(7) 0.051(10) -0.009(7) 0.022(10) 0.000(8)
C84 0.164(13) 0.056(9) 0.071(11) 0.019(8) 0.056(10) 0.062(9)
C94 0.225(19) 0.058(9) 0.131(18) 0.028(11) 0.078(16) 0.023(14)
C104 0.24(2) 0.070(12) 0.130(17) 0.035(12) 0.121(17) 0.030(12)
C114 0.209(18) 0.055(9) 0.097(15) -0.016(9) 0.071(14) -0.033(10)
C124 0.149(12) 0.048(8) 0.069(12) -0.008(9) 0.032(11) -0.012(9)
N24 0.144(12) 0.077(9) 0.051(9) -0.013(7) 0.007(9) -0.044(9)
C134 0.100(15) 0.122(17) 0.120(16) 0.005(15) -0.017(12) -0.062(12)
O24 0.095(11) 0.170(13) 0.104(11) -0.013(10) -0.007(8) -0.046(9)
C144 0.132(19) 0.16(2) 0.157(15) 0.018(14) -0.098(17) -0.095(11)
C154 0.09(2) 0.19(3) 0.33(3) 0.10(2) -0.05(2) -0.055(13)
C164 0.13(3) 0.24(3) 0.49(5) 0.13(3) -0.18(3) -0.087(16)
C174 0.26(5) 0.39(6) 0.43(4) 0.20(5) -0.25(4) -0.18(3)
C184 0.28(4) 0.42(5) 0.22(2) 0.16(2) -0.16(2) -0.26(3)
C194 0.20(3) 0.30(3) 0.143(16) 0.051(19) -0.096(18) -0.198(18)

loop_
_atom_type_symbol
_atom_type_description
_atom_type_scat_dispersion_real
_atom_type_scat_dispersion_imag
_atom_type_scat_source
C C 0.0181 0.0091 'International Tables Vol C Tables 4.2.6.8 and 6.1.1.4'
H H 0.0000 0.0000 'International Tables Vol C Tables 4.2.6.8 and 6.1.1.4'
Fe Fe -1.1336 3.1974 'International Tables Vol C Tables 4.2.6.8 and 6.1.1.4'
N N 0.0311 0.0180 'International Tables Vol C Tables 4.2.6.8 and 6.1.1.4'
O O 0.0492 0.0322 'International Tables Vol C Tables 4.2.6.8 and 6.1.1.4'

loop_
_geom_angle_atom_site_label_1
_geom_angle_atom_site_label_2
_geom_angle_atom_site_label_3
_geom_angle
_geom_angle_site_symmetry_1
_geom_angle_site_symmetry_3
_geom_angle_publ_flag
C51 Fe1 C51 108.3(8) 2_655 . ?
C51 Fe1 C41 40.9(5) 2_655 2_655 ?
C51 Fe1 C41 117.5(6) . 2_655 ?
C51 Fe1 C41 117.5(6) 2_655 . ?
C51 Fe1 C41 40.9(5) . . ?
C41 Fe1 C41 150.9(8) 2_655 . ?
C51 Fe1 C21 169.2(7) 2_655 . ?
C51 Fe1 C21 68.1(5) . . ?
C41 Fe1 C21 130.7(7) 2_655 . ?
C41 Fe1 C21 67.0(6) . . ?
C51 Fe1 C21 68.1(5) 2_655 2_655 ?
C51 Fe1 C21 169.2(7) . 2_655 ?
C41 Fe1 C21 67.0(6) 2_655 2_655 ?
C41 Fe1 C21 130.7(7) . 2_655 ?
C21 Fe1 C21 117.4(8) . 2_655 ?
C51 Fe1 C11 130.5(6) 2_655 . ?
C51 Fe1 C11 40.7(5) . . ?
C41 Fe1 C11 109.3(6) 2_655 . ?
C41 Fe1 C11 67.8(6) . . ?
C21 Fe1 C11 40.3(5) . . ?
C21 Fe1 C11 149.2(6) 2_655 . ?
C51 Fe1 C11 40.7(5) 2_655 2_655 ?
C51 Fe1 C11 130.5(6) . 2_655 ?
C41 Fe1 C11 67.8(6) 2_655 2_655 ?
C41 Fe1 C11 109.3(6) . 2_655 ?
C21 Fe1 C11 149.2(6) . 2_655 ?
C21 Fe1 C11 40.3(5) 2_655 2_655 ?
C11 Fe1 C11 169.4(7) . 2_655 ?
C51 Fe1 C31 69.7(6) 2_655 2_655 ?
C51 Fe1 C31 149.6(7) . 2_655 ?
C41 Fe1 C31 41.0(5) 2_655 2_655 ?
C41 Fe1 C31 167.4(7) . 2_655 ?
C21 Fe1 C31 107.9(6) . 2_655 ?
C21 Fe1 C31 40.1(5) 2_655 2_655 ?
C11 Fe1 C31 116.3(6) . 2_655 ?
C11 Fe1 C31 68.8(6) 2_655 2_655 ?
C51 Fe1 C31 149.6(7) 2_655 . ?
C51 Fe1 C31 69.7(6) . . ?
C41 Fe1 C31 167.4(7) 2_655 . ?
C41 Fe1 C31 41.0(5) . . ?
C21 Fe1 C31 40.1(5) . . ?
C21 Fe1 C31 107.9(6) 2_655 . ?
C11 Fe1 C31 68.8(6) . . ?
C11 Fe1 C31 116.3(6) 2_655 . ?
C31 Fe1 C31 127.7(9) 2_655 . ?
C21 C11 C51 106.5(13) . . ?
C21 C11 Fe1 68.9(8) . . ?
C51 C11 Fe1 67.9(8) . . ?
C31 C21 C11 111.8(14) . . ?
C31 C21 Fe1 71.4(9) . . ?
C11 C21 Fe1 70.8(8) . . ?
C21 C31 C41 103.9(15) . . ?
C21 C31 Fe1 68.5(9) . . ?
C41 C31 Fe1 67.6(9) . . ?
C51 C41 C31 110.5(15) . . ?
C51 C41 Fe1 69.3(9) . . ?
C31 C41 Fe1 71.4(9) . . ?
C41 C51 C11 107.3(13) . . ?
C41 C51 C61 123.4(15) . . ?
C11 C51 C61 129.2(15) . . ?
C41 C51 Fe1 69.9(9) . . ?
C11 C51 Fe1 71.4(8) . . ?
C61 C51 Fe1 125.8(11) . . ?
O11 C61 N11 120.3(13) . . ?
O11 C61 C51 123.5(16) . . ?
N11 C61 C51 116.1(15) . . ?
C61 N11 C71 121.1(12) . . ?
N11 C71 C81 112.0(11) . . ?
N11 C71 C121 112.7(11) . . ?
C81 C71 C121 109.2(11) . . ?
C91 C81 C71 111.3(11) . . ?
C81 C91 C101 110.7(11) . . ?
C111 C101 C91 111.2(11) . . ?
C121 C111 C101 110.0(12) . . ?
N21 C121 C111 113.5(12) . . ?
N21 C121 C71 110.8(11) . . ?
C111 C121 C71 111.0(12) . . ?
C131 N21 C121 119.0(14) . . ?
O21 C131 N21 125.9(17) . . ?
O21 C131 C141 117.0(16) . . ?
N21 C131 C141 117.1(17) . . ?
C151 C141 C191 116.7(17) . . ?
C151 C141 C131 120.4(18) . . ?
C191 C141 C131 122.9(18) . . ?
C141 C151 C161 124.2(18) . . ?
C151 C161 C171 118.6(18) . . ?
C181 C171 C161 120.7(18) . . ?
C171 C181 C191 119.1(19) . . ?
C141 C191 C181 120.7(18) . . ?
C22 C12 C52 103.6(18) . . ?
C22 C12 Fe2 67.2(12) . . ?
C52 C12 Fe2 67.3(11) . . ?
C32 C22 C12 111.8(19) . . ?
C32 C22 Fe2 71.0(12) . . ?
C12 C22 Fe2 71.6(11) . . ?
C22 C32 C42 106.4(19) . . ?
C22 C32 Fe2 68.5(11) . . ?
C42 C32 Fe2 69.3(10) . . ?
C52 C42 C32 107.9(18) . . ?
C52 C42 Fe2 68.6(10) . . ?
C32 C42 Fe2 69.7(10) . . ?
C42 C52 C12 110.3(19) . . ?
C42 C52 C62 124.4(19) . . ?
C12 C52 C62 125.2(19) . . ?
C42 C52 Fe2 70.5(11) . . ?
C12 C52 Fe2 71.5(11) . . ?
C62 C52 Fe2 121.4(12) . . ?
O12 C62 N12 119.9(18) . . ?
O12 C62 C52 120.7(19) . . ?
N12 C62 C52 119.4(18) . . ?
C62 N12 C72 122.4(15) . . ?
N12 C72 C122 110.8(12) . . ?
N12 C72 C82 111.0(12) . . ?
C122 C72 C82 111.3(12) . . ?
C92 C82 C72 108.3(12) . . ?
C102 C92 C82 112.3(14) . . ?
C112 C102 C92 109.4(13) . . ?
C102 C112 C122 114.1(14) . . ?
N22 C122 C112 112.2(12) . . ?
N22 C122 C72 110.7(12) . . ?
C112 C122 C72 111.5(12) . . ?
C132 N22 C122 122.8(14) . . ?
O22 C132 N22 121.1(15) . . ?
O22 C132 C142 119.5(16) . . ?
N22 C132 C142 119.4(16) . . ?
C152 C142 C192 121.4(18) . . ?
C152 C142 C132 117.8(18) . . ?
C192 C142 C132 120.8(17) . . ?
C142 C152 C162 120(2) . . ?
C172 C162 C152 122(2) . . ?
C162 C172 C182 119(2) . . ?
C172 C182 C192 119(2) . . ?
C142 C192 C182 118.6(19) . . ?
C22 Fe2 C52 68.3(8) . . ?
C22 Fe2 C13 146.8(8) . . ?
C52 Fe2 C13 131.7(7) . . ?
C22 Fe2 C53 171.4(8) . . ?
C52 Fe2 C53 109.3(7) . . ?
C13 Fe2 C53 40.9(5) . . ?
C22 Fe2 C43 133.0(8) . . ?
C52 Fe2 C43 118.0(7) . . ?
C13 Fe2 C43 67.1(7) . . ?
C53 Fe2 C43 40.0(6) . . ?
C22 Fe2 C33 109.4(8) . . ?
C52 Fe2 C33 150.4(8) . . ?
C13 Fe2 C33 66.9(8) . . ?
C53 Fe2 C33 68.3(7) . . ?
C43 Fe2 C33 40.8(6) . . ?
C22 Fe2 C42 68.1(8) . . ?
C52 Fe2 C42 40.8(6) . . ?
C13 Fe2 C42 108.3(7) . . ?
C53 Fe2 C42 115.9(7) . . ?
C43 Fe2 C42 149.1(7) . . ?
C33 Fe2 C42 168.0(8) . . ?
C22 Fe2 C32 40.5(6) . . ?
C52 Fe2 C32 69.0(8) . . ?
C13 Fe2 C32 114.5(8) . . ?
C53 Fe2 C32 147.3(7) . . ?
C43 Fe2 C32 169.9(7) . . ?
C33 Fe2 C32 129.6(8) . . ?
C42 Fe2 C32 41.0(6) . . ?
C22 Fe2 C23 114.8(8) . . ?
C52 Fe2 C23 168.6(7) . . ?
C13 Fe2 C23 40.1(6) . . ?
C53 Fe2 C23 69.3(7) . . ?
C43 Fe2 C23 68.7(7) . . ?
C33 Fe2 C23 40.6(6) . . ?
C42 Fe2 C23 128.8(8) . . ?
C32 Fe2 C23 105.8(8) . . ?
C22 Fe2 C12 41.2(7) . . ?
C52 Fe2 C12 41.2(6) . . ?
C13 Fe2 C12 171.2(7) . . ?
C53 Fe2 C12 131.6(7) . . ?
C43 Fe2 C12 110.2(7) . . ?
C33 Fe2 C12 117.0(8) . . ?
C42 Fe2 C12 69.4(8) . . ?
C32 Fe2 C12 69.7(8) . . ?
C23 Fe2 C12 147.9(8) . . ?
C23 C13 C53 111.0(17) . . ?
C23 C13 Fe2 71.1(12) . . ?
C53 C13 Fe2 69.6(11) . . ?
C13 C23 C33 105.3(17) . . ?
C13 C23 Fe2 68.8(11) . . ?
C33 C23 Fe2 69.0(11) . . ?
C43 C33 C23 108.6(18) . . ?
C43 C33 Fe2 69.3(10) . . ?
C23 C33 Fe2 70.4(11) . . ?
C53 C43 C33 108.9(17) . . ?
C53 C43 Fe2 69.9(10) . . ?
C33 C43 Fe2 70.0(10) . . ?
C43 C53 C13 106.1(16) . . ?
C43 C53 C63 122.6(17) . . ?
C13 C53 C63 131.3(16) . . ?
C43 C53 Fe2 70.1(10) . . ?
C13 C53 Fe2 69.5(11) . . ?
C63 C53 Fe2 124.1(11) . . ?
O13 C63 N13 121.0(16) . . ?
O13 C63 C53 124.8(17) . . ?
N13 C63 C53 114.1(15) . . ?
C63 N13 C73 119.3(13) . . ?
N13 C73 C83 112.0(11) . . ?
N13 C73 C123 107.9(11) . . ?
C83 C73 C123 108.8(12) . . ?
C73 C83 C93 111.9(10) . . ?
C103 C93 C83 111.0(11) . . ?
C93 C103 C113 110.6(11) . . ?
C103 C113 C123 108.9(11) . . ?
N23 C123 C73 110.5(12) . . ?
N23 C123 C113 109.9(10) . . ?
C73 C123 C113 111.6(11) . . ?
C133 N23 C123 122.7(14) . . ?
O23 C133 N23 120.3(18) . . ?
O23 C133 C143 122.4(19) . . ?
N23 C133 C143 116.8(19) . . ?
C193 C143 C153 120(2) . . ?
C193 C143 C133 124(2) . . ?
C153 C143 C133 116(2) . . ?
C143 C153 C163 119(3) . . ?
C173 C163 C153 117(3) . . ?
C163 C173 C183 124(4) . . ?
C173 C183 C193 117(3) . . ?
C143 C193 C183 121(3) . . ?
C54 Fe3 C54 110.1(8) 2_556 . ?
C54 Fe3 C14 130.6(7) 2_556 . ?
C54 Fe3 C14 41.2(5) . . ?
C54 Fe3 C14 41.2(5) 2_556 2_556 ?
C54 Fe3 C14 130.6(7) . 2_556 ?
C14 Fe3 C14 169.8(9) . 2_556 ?
C54 Fe3 C34 68.4(6) 2_556 2_556 ?
C54 Fe3 C34 151.6(7) . 2_556 ?
C14 Fe3 C34 116.8(7) . 2_556 ?
C14 Fe3 C34 68.2(6) 2_556 2_556 ?
C54 Fe3 C34 151.6(7) 2_556 . ?
C54 Fe3 C34 68.4(6) . . ?
C14 Fe3 C34 68.2(6) . . ?
C14 Fe3 C34 116.8(7) 2_556 . ?
C34 Fe3 C34 126.9(9) 2_556 . ?
C54 Fe3 C24 167.9(8) 2_556 . ?
C54 Fe3 C24 68.9(6) . . ?
C14 Fe3 C24 40.8(5) . . ?
C14 Fe3 C24 148.5(7) 2_556 . ?
C34 Fe3 C24 106.4(6) 2_556 . ?
C34 Fe3 C24 40.2(6) . . ?
C54 Fe3 C24 68.9(6) 2_556 2_556 ?
C54 Fe3 C24 167.9(8) . 2_556 ?
C14 Fe3 C24 148.5(7) . 2_556 ?
C14 Fe3 C24 40.8(5) 2_556 2_556 ?
C34 Fe3 C24 40.2(6) 2_556 2_556 ?
C34 Fe3 C24 106.4(6) . 2_556 ?
C24 Fe3 C24 114.8(10) . 2_556 ?
C54 Fe3 C44 41.1(5) 2_556 2_556 ?
C54 Fe3 C44 119.3(6) . 2_556 ?
C14 Fe3 C44 108.5(7) . 2_556 ?
C14 Fe3 C44 69.0(7) 2_556 2_556 ?
C34 Fe3 C44 40.5(6) 2_556 2_556 ?
C34 Fe3 C44 165.2(7) . 2_556 ?
C24 Fe3 C44 128.1(7) . 2_556 ?
C24 Fe3 C44 68.4(7) 2_556 2_556 ?
C54 Fe3 C44 119.3(6) 2_556 . ?
C54 Fe3 C44 41.1(5) . . ?
C14 Fe3 C44 69.0(7) . . ?
C14 Fe3 C44 108.5(7) 2_556 . ?
C34 Fe3 C44 165.2(7) 2_556 . ?
C34 Fe3 C44 40.5(6) . . ?
C24 Fe3 C44 68.4(7) . . ?
C24 Fe3 C44 128.1(7) 2_556 . ?
C44 Fe3 C44 153.3(8) 2_556 . ?
C54 C14 C24 107.4(16) . . ?
C54 C14 Fe3 68.2(9) . . ?
C24 C14 Fe3 70.3(9) . . ?
C34 C24 C14 107.6(16) . . ?
C34 C24 Fe3 69.4(10) . . ?
C14 C24 Fe3 68.8(8) . . ?
C24 C34 C44 110.0(16) . . ?
C24 C34 Fe3 70.4(10) . . ?
C44 C34 Fe3 70.9(9) . . ?
C34 C44 C54 105.8(17) . . ?
C34 C44 Fe3 68.6(10) . . ?
C54 C44 Fe3 66.9(9) . . ?
C14 C54 C44 109.2(14) . . ?
C14 C54 C64 126.4(17) . . ?
C44 C54 C64 124.3(16) . . ?
C14 C54 Fe3 70.5(9) . . ?
C44 C54 Fe3 72.0(9) . . ?
C64 C54 Fe3 124.2(11) . . ?
O14 C64 N14 121.4(15) . . ?
O14 C64 C54 120.8(18) . . ?
N14 C64 C54 117.8(16) . . ?
C64 N14 C74 121.0(13) . . ?
N14 C74 C84 111.9(13) . . ?
N14 C74 C124 111.7(14) . . ?
C84 C74 C124 110.1(15) . . ?
C74 C84 C94 111.5(16) . . ?
C104 C94 C84 109.8(17) . . ?
C94 C104 C114 111.1(17) . . ?
C124 C114 C104 109.2(17) . . ?
N24 C124 C74 113.8(16) . . ?
N24 C124 C114 110.5(16) . . ?
C74 C124 C114 110.6(16) . . ?
C134 N24 C124 123.7(19) . . ?
O24 C134 N24 116(2) . . ?
O24 C134 C144 127(3) . . ?
N24 C134 C144 117(2) . . ?
C154 C144 C194 120.0 . . ?
C154 C144 C134 117(2) . . ?
C194 C144 C134 123(2) . . ?
C144 C154 C164 120.0 . . ?
C154 C164 C174 120.0 . . ?
C184 C174 C164 120.0 . . ?
C174 C184 C194 120.0 . . ?
C184 C194 C144 120.0 . . ?

loop_
_geom_bond_atom_site_label_1
_geom_bond_atom_site_label_2
_geom_bond_distance
_geom_bond_site_symmetry_2
_geom_bond_publ_flag
Fe1 C51 2.005(15) 2_655 ?
Fe1 C51 2.005(15) . ?
Fe1 C41 2.013(15) 2_655 ?
Fe1 C41 2.013(15) . ?
Fe1 C21 2.026(15) . ?
Fe1 C21 2.026(15) 2_655 ?
Fe1 C11 2.051(13) . ?
Fe1 C11 2.051(13) 2_655 ?
Fe1 C31 2.063(15) 2_655 ?
Fe1 C31 2.063(15) . ?
C11 C21 1.403(17) . ?
C11 C51 1.413(17) . ?
C21 C31 1.402(18) . ?
C31 C41 1.429(18) . ?
C41 C51 1.403(17) . ?
C51 C61 1.478(19) . ?
C61 O11 1.253(15) . ?
C61 N11 1.358(16) . ?
N11 C71 1.455(14) . ?
C71 C81 1.522(15) . ?
C71 C121 1.527(17) . ?
C81 C91 1.510(16) . ?
C91 C101 1.526(16) . ?
C101 C111 1.525(16) . ?
C111 C121 1.516(15) . ?
C121 N21 1.471(15) . ?
N21 C131 1.298(16) . ?
C131 O21 1.252(17) . ?
C131 C141 1.50(2) . ?
C141 C151 1.363(19) . ?
C141 C191 1.38(2) . ?
C151 C161 1.372(18) . ?
C161 C171 1.37(2) . ?
C171 C181 1.36(2) . ?
C181 C191 1.43(2) . ?
C12 C22 1.45(2) . ?
C12 C52 1.45(2) . ?
C12 Fe2 2.08(2) . ?
C22 C32 1.41(2) . ?
C22 Fe2 2.03(2) . ?
C32 C42 1.44(2) . ?
C32 Fe2 2.059(18) . ?
C42 C52 1.42(2) . ?
C42 Fe2 2.053(16) . ?
C52 C62 1.46(2) . ?
C52 Fe2 2.028(19) . ?
C62 O12 1.277(18) . ?
C62 N12 1.362(19) . ?
N12 C72 1.452(16) . ?
C72 C122 1.515(17) . ?
C72 C82 1.552(17) . ?
C82 C92 1.543(18) . ?
C92 C102 1.524(18) . ?
C102 C112 1.488(18) . ?
C112 C122 1.506(16) . ?
C122 N22 1.456(15) . ?
N22 C132 1.349(17) . ?
C132 O22 1.262(16) . ?
C132 C142 1.50(2) . ?
C142 C152 1.347(19) . ?
C142 C192 1.38(2) . ?
C152 C162 1.37(2) . ?
C162 C172 1.36(3) . ?
C172 C182 1.39(3) . ?
C182 C192 1.41(2) . ?
Fe2 C13 2.038(19) . ?
Fe2 C53 2.039(18) . ?
Fe2 C43 2.041(16) . ?
Fe2 C33 2.050(18) . ?
Fe2 C23 2.07(2) . ?
C13 C23 1.41(2) . ?
C13 C53 1.425(19) . ?
C23 C33 1.43(2) . ?
C33 C43 1.43(2) . ?
C43 C53 1.40(2) . ?
C53 C63 1.465(19) . ?
C63 O13 1.220(15) . ?
C63 N13 1.387(17) . ?
N13 C73 1.471(15) . ?
C73 C83 1.510(16) . ?
C73 C123 1.531(16) . ?
C83 C93 1.530(16) . ?
C93 C103 1.502(16) . ?
C103 C113 1.533(16) . ?
C113 C123 1.561(16) . ?
C123 N23 1.448(15) . ?
N23 C133 1.362(18) . ?
O23 C133 1.230(19) . ?
C133 C143 1.50(3) . ?
C143 C193 1.37(2) . ?
C143 C153 1.40(2) . ?
C153 C163 1.41(3) . ?
C163 C173 1.36(5) . ?
C173 C183 1.39(4) . ?
C183 C193 1.40(2) . ?
Fe3 C54 2.006(15) 2_556 ?
Fe3 C54 2.006(15) . ?
Fe3 C14 2.037(14) . ?
Fe3 C14 2.037(14) 2_556 ?
Fe3 C34 2.044(16) 2_556 ?
Fe3 C34 2.044(16) . ?
Fe3 C24 2.056(16) . ?
Fe3 C24 2.056(16) 2_556 ?
Fe3 C44 2.074(16) 2_556 ?
Fe3 C44 2.074(16) . ?
C14 C54 1.423(19) . ?
C14 C24 1.43(2) . ?
C24 C34 1.41(2) . ?
C34 C44 1.43(2) . ?
C44 C54 1.432(19) . ?
C54 C64 1.50(2) . ?
C64 O14 1.245(17) . ?
C64 N14 1.329(17) . ?
N14 C74 1.467(16) . ?
C74 C84 1.495(19) . ?
C74 C124 1.51(2) . ?
C84 C94 1.531(19) . ?
C94 C104 1.50(2) . ?
C104 C114 1.54(2) . ?
C114 C124 1.536(19) . ?
C124 N24 1.46(2) . ?
N24 C134 1.38(2) . ?
C134 O24 1.24(2) . ?
C134 C144 1.47(3) . ?
C144 C154 1.3900 . ?
C144 C194 1.3900 . ?
C154 C164 1.3900 . ?
C164 C174 1.3900 . ?
C174 C184 1.3900 . ?
C184 C194 1.3900 . ?

loop_
_geom_hbond_atom_site_label_D
_geom_hbond_atom_site_label_H
_geom_hbond_atom_site_label_A
_geom_hbond_distance_DH
_geom_hbond_distance_HA
_geom_hbond_distance_DA
_geom_hbond_angle_DHA
_geom_hbond_site_symmetry_A
_geom_hbond_publ_flag
N11 H11N O22 0.86 2.14 2.980(16) 167.2 . yes
N21 H21N O11 0.86 2.03 2.871(16) 165.5 2_655 yes
N12 H12N O21 0.86 2.14 2.981(17) 167.8 . yes
N22 H22N O13 0.86 2.05 2.896(16) 165.9 . yes
N13 H13N O24 0.86 2.14 2.977(18) 165.9 . yes
N23 H23N O12 0.86 2.06 2.908(17) 166.9 . yes
N14 H14N O23 0.86 2.14 2.980(18) 164.6 . yes
N24 H24N O14 0.86 2.05 2.890(18) 165.2 2_556 yes

loop_
_geom_torsion_atom_site_label_1
_geom_torsion_atom_site_label_2
_geom_torsion_atom_site_label_3
_geom_torsion_atom_site_label_4
_geom_torsion
_geom_torsion_site_symmetry_1
_geom_torsion_site_symmetry_2
_geom_torsion_site_symmetry_3
_geom_torsion_site_symmetry_4
_geom_torsion_publ_flag
C51 C11 C21 C31 2.2(17) . . . . ?
Fe1 C11 C21 C31 59.8(12) . . . . ?
C51 C11 C21 Fe1 -57.7(10) . . . . ?
C11 C21 C31 C41 -0.7(19) . . . . ?
Fe1 C21 C31 C41 58.7(11) . . . . ?
C11 C21 C31 Fe1 -59.5(11) . . . . ?
C21 C31 C41 C51 -1.0(19) . . . . ?
Fe1 C31 C41 C51 58.4(12) . . . . ?
C21 C31 C41 Fe1 -59.3(11) . . . . ?
C31 C41 C51 C11 2.3(19) . . . . ?
Fe1 C41 C51 C11 61.9(10) . . . . ?
C31 C41 C51 C61 -179.9(14) . . . . ?
Fe1 C41 C51 C61 -120.3(15) . . . . ?
C31 C41 C51 Fe1 -59.6(12) . . . . ?
C21 C11 C51 C41 -2.7(16) . . . . ?
Fe1 C11 C51 C41 -61.0(11) . . . . ?
C21 C11 C51 C61 179.8(16) . . . . ?
Fe1 C11 C51 C61 121.5(16) . . . . ?
C21 C11 C51 Fe1 58.3(10) . . . . ?
C41 C51 C61 O11 2(2) . . . . ?
C11 C51 C61 O11 179.4(14) . . . . ?
Fe1 C51 C61 O11 -86.0(19) . . . . ?
C41 C51 C61 N11 178.9(14) . . . . ?
C11 C51 C61 N11 -4(2) . . . . ?
Fe1 C51 C61 N11 90.8(17) . . . . ?
O11 C61 N11 C71 3(2) . . . . ?
C51 C61 N11 C71 -174.1(12) . . . . ?
C61 N11 C71 C81 -85.2(15) . . . . ?
C61 N11 C71 C121 151.2(13) . . . . ?
N11 C71 C81 C91 176.3(11) . . . . ?
C121 C71 C81 C91 -58.1(14) . . . . ?
C71 C81 C91 C101 56.7(15) . . . . ?
C81 C91 C101 C111 -55.4(15) . . . . ?
C91 C101 C111 C121 55.9(16) . . . . ?
C101 C111 C121 N21 176.4(12) . . . . ?
C101 C111 C121 C71 -58.0(16) . . . . ?
N11 C71 C121 N21 -49.0(15) . . . . ?
C81 C71 C121 N21 -174.1(10) . . . . ?
N11 C71 C121 C111 -176.0(12) . . . . ?
C81 C71 C121 C111 58.8(15) . . . . ?
C111 C121 N21 C131 -84.5(17) . . . . ?
C71 C121 N21 C131 149.9(12) . . . . ?
C121 N21 C131 O21 4(2) . . . . ?
C121 N21 C131 C141 -175.8(12) . . . . ?
O21 C131 C141 C151 -26(2) . . . . ?
N21 C131 C141 C151 153.3(15) . . . . ?
O21 C131 C141 C191 156.8(15) . . . . ?
N21 C131 C141 C191 -24(2) . . . . ?
C191 C141 C151 C161 2(2) . . . . ?
C131 C141 C151 C161 -175.5(14) . . . . ?
C141 C151 C161 C171 -3(3) . . . . ?
C151 C161 C171 C181 1(3) . . . . ?
C161 C171 C181 C191 1(3) . . . . ?
C151 C141 C191 C181 0(2) . . . . ?
C131 C141 C191 C181 177.5(14) . . . . ?
C171 C181 C191 C141 -1(3) . . . . ?
C52 C12 C22 C32 2(2) . . . . ?
Fe2 C12 C22 C32 59.8(15) . . . . ?
C52 C12 C22 Fe2 -57.8(12) . . . . ?
C12 C22 C32 C42 -1(2) . . . . ?
Fe2 C22 C32 C42 59.2(13) . . . . ?
C12 C22 C32 Fe2 -60.2(14) . . . . ?
C22 C32 C42 C52 -1(2) . . . . ?
Fe2 C32 C42 C52 58.1(12) . . . . ?
C22 C32 C42 Fe2 -58.7(14) . . . . ?
C32 C42 C52 C12 2(2) . . . . ?
Fe2 C42 C52 C12 60.7(13) . . . . ?
C32 C42 C52 C62 -174.2(16) . . . . ?
Fe2 C42 C52 C62 -115.4(17) . . . . ?
C32 C42 C52 Fe2 -58.8(13) . . . . ?
C22 C12 C52 C42 -2(2) . . . . ?
Fe2 C12 C52 C42 -60.1(13) . . . . ?
C22 C12 C52 C62 173.7(16) . . . . ?
Fe2 C12 C52 C62 115.9(17) . . . . ?
C22 C12 C52 Fe2 57.8(13) . . . . ?
C42 C52 C62 O12 -4(3) . . . . ?
C12 C52 C62 O12 -179.4(16) . . . . ?
Fe2 C52 C62 O12 -90.8(18) . . . . ?
C42 C52 C62 N12 177.5(15) . . . . ?
C12 C52 C62 N12 2(3) . . . . ?
Fe2 C52 C62 N12 90.6(19) . . . . ?
O12 C62 N12 C72 8(2) . . . . ?
C52 C62 N12 C72 -173.2(13) . . . . ?
C62 N12 C72 C122 149.4(13) . . . . ?
C62 N12 C72 C82 -86.4(17) . . . . ?
N12 C72 C82 C92 -179.5(13) . . . . ?
C122 C72 C82 C92 -55.6(16) . . . . ?
C72 C82 C92 C102 57.6(16) . . . . ?
C82 C92 C102 C112 -57.0(17) . . . . ?
C92 C102 C112 C122 54.8(17) . . . . ?
C102 C112 C122 N22 -179.4(12) . . . . ?
C102 C112 C122 C72 -54.5(17) . . . . ?
N12 C72 C122 N22 -56.1(15) . . . . ?
C82 C72 C122 N22 179.9(11) . . . . ?
N12 C72 C122 C112 178.3(12) . . . . ?
C82 C72 C122 C112 54.2(16) . . . . ?
C112 C122 N22 C132 -81.6(17) . . . . ?
C72 C122 N22 C132 153.1(13) . . . . ?
C122 N22 C132 O22 -1(2) . . . . ?
C122 N22 C132 C142 177.5(13) . . . . ?
O22 C132 C142 C152 -26(2) . . . . ?
N22 C132 C142 C152 155.6(15) . . . . ?
O22 C132 C142 C192 156.6(16) . . . . ?
N22 C132 C142 C192 -22(2) . . . . ?
C192 C142 C152 C162 -1(2) . . . . ?
C132 C142 C152 C162 -178.5(14) . . . . ?
C142 C152 C162 C172 2(3) . . . . ?
C152 C162 C172 C182 -5(4) . . . . ?
C162 C172 C182 C192 6(3) . . . . ?
C152 C142 C192 C182 2(2) . . . . ?
C132 C142 C192 C182 179.6(14) . . . . ?
C172 C182 C192 C142 -5(3) . . . . ?
C53 C13 C23 C33 1(2) . . . . ?
Fe2 C13 C23 C33 59.7(14) . . . . ?
C53 C13 C23 Fe2 -58.2(13) . . . . ?
C13 C23 C33 C43 -1(2) . . . . ?
Fe2 C23 C33 C43 58.9(13) . . . . ?
C13 C23 C33 Fe2 -59.6(13) . . . . ?
C23 C33 C43 C53 0(2) . . . . ?
Fe2 C33 C43 C53 59.2(12) . . . . ?
C23 C33 C43 Fe2 -59.6(14) . . . . ?
C33 C43 C53 C13 1(2) . . . . ?
Fe2 C43 C53 C13 60.5(12) . . . . ?
C33 C43 C53 C63 -177.6(15) . . . . ?
Fe2 C43 C53 C63 -118.4(15) . . . . ?
C33 C43 C53 Fe2 -59.3(13) . . . . ?
C23 C13 C53 C43 -2(2) . . . . ?
Fe2 C13 C53 C43 -60.9(12) . . . . ?
C23 C13 C53 C63 177.0(17) . . . . ?
Fe2 C13 C53 C63 117.9(18) . . . . ?
C23 C13 C53 Fe2 59.1(14) . . . . ?
C43 C53 C63 O13 0(3) . . . . ?
C13 C53 C63 O13 -179.0(18) . . . . ?
Fe2 C53 C63 O13 -87.2(18) . . . . ?
C43 C53 C63 N13 -178.4(15) . . . . ?
C13 C53 C63 N13 3(3) . . . . ?
Fe2 C53 C63 N13 94.8(16) . . . . ?
O13 C63 N13 C73 11(2) . . . . ?
C53 C63 N13 C73 -171.0(12) . . . . ?
C63 N13 C73 C83 -91.1(16) . . . . ?
C63 N13 C73 C123 149.2(12) . . . . ?
N13 C73 C83 C93 -176.1(11) . . . . ?
C123 C73 C83 C93 -56.9(15) . . . . ?
C73 C83 C93 C103 58.3(16) . . . . ?
C83 C93 C103 C113 -57.8(15) . . . . ?
C93 C103 C113 C123 57.1(14) . . . . ?
N13 C73 C123 N23 -58.4(14) . . . . ?
C83 C73 C123 N23 179.9(10) . . . . ?
N13 C73 C123 C113 178.9(11) . . . . ?
C83 C73 C123 C113 57.2(14) . . . . ?
C103 C113 C123 N23 179.5(11) . . . . ?
C103 C113 C123 C73 -57.6(14) . . . . ?
C73 C123 N23 C133 154.4(13) . . . . ?
C113 C123 N23 C133 -81.9(15) . . . . ?
C123 N23 C133 O23 2(2) . . . . ?
C123 N23 C133 C143 175.0(13) . . . . ?
O23 C133 C143 C193 150(2) . . . . ?
N23 C133 C143 C193 -23(3) . . . . ?
O23 C133 C143 C153 -26(3) . . . . ?
N23 C133 C143 C153 161.4(15) . . . . ?
C193 C143 C153 C163 6(3) . . . . ?
C133 C143 C153 C163 -179(2) . . . . ?
C143 C153 C163 C173 -10(5) . . . . ?
C153 C163 C173 C183 9(7) . . . . ?
C163 C173 C183 C193 -4(6) . . . . ?
C153 C143 C193 C183 0(4) . . . . ?
C133 C143 C193 C183 -175.6(19) . . . . ?
C173 C183 C193 C143 -1(4) . . . . ?
C54 C14 C24 C34 0.4(18) . . . . ?
Fe3 C14 C24 C34 58.8(12) . . . . ?
C54 C14 C24 Fe3 -58.4(10) . . . . ?
C14 C24 C34 C44 1.6(19) . . . . ?
Fe3 C24 C34 C44 60.0(12) . . . . ?
C14 C24 C34 Fe3 -58.5(11) . . . . ?
C24 C34 C44 C54 -2.9(19) . . . . ?
Fe3 C34 C44 C54 56.8(11) . . . . ?
C24 C34 C44 Fe3 -59.7(13) . . . . ?
C24 C14 C54 C44 -2.3(17) . . . . ?
Fe3 C14 C54 C44 -62.0(11) . . . . ?
C24 C14 C54 C64 178.3(15) . . . . ?
Fe3 C14 C54 C64 118.6(15) . . . . ?
C24 C14 C54 Fe3 59.7(10) . . . . ?
C34 C44 C54 C14 3.1(18) . . . . ?
Fe3 C44 C54 C14 61.0(11) . . . . ?
C34 C44 C54 C64 -177.4(14) . . . . ?
Fe3 C44 C54 C64 -119.5(15) . . . . ?
C34 C44 C54 Fe3 -57.9(11) . . . . ?
C14 C54 C64 O14 -178.1(15) . . . . ?
C44 C54 C64 O14 3(3) . . . . ?
Fe3 C54 C64 O14 -88(2) . . . . ?
C14 C54 C64 N14 3(2) . . . . ?
C44 C54 C64 N14 -176.4(14) . . . . ?
Fe3 C54 C64 N14 92.9(17) . . . . ?
O14 C64 N14 C74 5(2) . . . . ?
C54 C64 N14 C74 -176.4(13) . . . . ?
C64 N14 C74 C84 -89.2(17) . . . . ?
C64 N14 C74 C124 146.9(15) . . . . ?
N14 C74 C84 C94 176.9(13) . . . . ?
C124 C74 C84 C94 -58.3(17) . . . . ?
C74 C84 C94 C104 57(2) . . . . ?
C84 C94 C104 C114 -57(2) . . . . ?
C94 C104 C114 C124 57(2) . . . . ?
N14 C74 C124 N24 -51.4(18) . . . . ?
C84 C74 C124 N24 -176.3(12) . . . . ?
N14 C74 C124 C114 -176.4(13) . . . . ?
C84 C74 C124 C114 58.6(19) . . . . ?
C104 C114 C124 N24 175.5(15) . . . . ?
C104 C114 C124 C74 -58(2) . . . . ?
C74 C124 N24 C134 148.4(17) . . . . ?
C114 C124 N24 C134 -86(2) . . . . ?
C124 N24 C134 O24 7(3) . . . . ?
C124 N24 C134 C144 -175.4(15) . . . . ?
O24 C134 C144 C154 -36(3) . . . . ?
N24 C134 C144 C154 145.9(16) . . . . ?
O24 C134 C144 C194 142(2) . . . . ?
N24 C134 C144 C194 -35(2) . . . . ?
C194 C144 C154 C164 0.0 . . . . ?
C134 C144 C154 C164 178.9(16) . . . . ?
C144 C154 C164 C174 0.0 . . . . ?
C154 C164 C174 C184 0.0 . . . . ?
C164 C174 C184 C194 0.0 . . . . ?
C174 C184 C194 C144 0.0 . . . . ?
C154 C144 C194 C184 0.0 . . . . ?
C134 C144 C194 C184 -178.8(17) . . . . ?
